data_7211172
loop_
_publ_author_name
'Kettner, Florian'
'Kischel, Marcus'
'Krautscheid, Harald'

_publ_section_title
;
 Coordination polymers based on 1,1&#x2032;-cobaltocenium dicarboxylate
 linkers
;
_journal_issue 42
_journal_name_full CrystEngComm
_journal_page_first 8437
_journal_paper_doi 10.1039/c3ce41371c
_journal_volume 15
_journal_year 2013
_chemical_formula_moiety '(C24 H16 Co2 Cu O8),(C0.5 H2 O0.5)'
_chemical_formula_sum 'C24.5 H18 Co2 Cu O8.5'
_chemical_formula_weight 629.79
_chemical_name_systematic
;
 ?
;
_space_group_IT_number 76
_symmetry_cell_setting tetragonal
_symmetry_space_group_name_Hall 'P 4w'
_symmetry_space_group_name_H-M 'P 41'
_atom_sites_solution_hydrogens geom
_atom_sites_solution_primary direct
_atom_sites_solution_secondary difmap
_audit_creation_method SHELXL-97
_cell_angle_alpha 90
_cell_angle_beta 90
_cell_angle_gamma 90
_cell_formula_units_Z 4
_cell_length_a 10.5985(12)
_cell_length_b 10.5985(12)
_cell_length_c 20.400(3)
_cell_measurement_reflns_used 9772
_cell_measurement_temperature 180(2)
_cell_measurement_theta_max 27.4
_cell_measurement_theta_min 1.45
_cell_volume 2291.5(5)
_computing_cell_refinement 'STOE X-AREA'
_computing_data_collection 'STOE X-AREA'
_computing_data_reduction 'STOE X-AREA, STOE X-RED'
_computing_molecular_graphics 'DIAMOND 3.2'
_computing_publication_material 'WinGX publication routines (Farrugia, 1999)'
_computing_structure_refinement 'SHELXL-97 (Sheldrick, 1997)'
_computing_structure_solution 'SHELXS-97 (Sheldrick, 1997)'
_diffrn_ambient_temperature 180(2)
_diffrn_detector 'image plate (34 cm diameter / schwenk)'
_diffrn_detector_area_resol_mean 6.67
_diffrn_detector_type STOE
_diffrn_measured_fraction_theta_full 0.990
_diffrn_measured_fraction_theta_max 0.990
_diffrn_measurement_device '2-circle goniometer'
_diffrn_measurement_device_type 'STOE IPDS-2T'
_diffrn_measurement_method '\w scans'
_diffrn_radiation_monochromator graphite
_diffrn_radiation_probe x-ray
_diffrn_radiation_source 'fine-focus sealed tube'
_diffrn_radiation_type MoK\a
_diffrn_radiation_wavelength 0.71073
_diffrn_reflns_av_R_equivalents 0.0507
_diffrn_reflns_av_sigmaI/netI 0.0619
_diffrn_reflns_limit_h_max 13
_diffrn_reflns_limit_h_min -7
_diffrn_reflns_limit_k_max 11
_diffrn_reflns_limit_k_min -13
_diffrn_reflns_limit_l_max 25
_diffrn_reflns_limit_l_min -24
_diffrn_reflns_number 6992
_diffrn_reflns_theta_full 25.99
_diffrn_reflns_theta_max 25.99
_diffrn_reflns_theta_min 2.17
_exptl_absorpt_coefficient_mu 2.404
_exptl_absorpt_correction_T_max 0.7512
_exptl_absorpt_correction_T_min 0.6135
_exptl_absorpt_correction_type numerical
_exptl_absorpt_process_details ' STOE X-RED'
_exptl_crystal_colour green
_exptl_crystal_density_diffrn 1.826
_exptl_crystal_density_method 'not measured'
_exptl_crystal_description tip
_exptl_crystal_F_000 1264
_exptl_crystal_size_max 0.20
_exptl_crystal_size_mid 0.20
_exptl_crystal_size_min 0.12
_refine_diff_density_max 0.779
_refine_diff_density_min -0.626
_refine_diff_density_rms 0.160
_refine_ls_abs_structure_details 'Flack H D (1983), Acta Cryst. A39, 876-881'
_refine_ls_abs_structure_Flack 0.33(5)
_refine_ls_extinction_method none
_refine_ls_goodness_of_fit_ref 0.988
_refine_ls_hydrogen_treatment constr
_refine_ls_matrix_type full
_refine_ls_number_parameters 337
_refine_ls_number_reflns 4371
_refine_ls_number_restraints 1
_refine_ls_restrained_S_all 0.988
_refine_ls_R_factor_all 0.1071
_refine_ls_R_factor_gt 0.0765
_refine_ls_shift/su_max 0.000
_refine_ls_shift/su_mean 0.000
_refine_ls_structure_factor_coef Fsqd
_refine_ls_weighting_details 'calc w=1/[\s^2^(Fo^2^)+(0.1661P)^2^+0.0000P] where P=(Fo^2^+2Fc^2^)/3'
_refine_ls_weighting_scheme calc
_refine_ls_wR_factor_gt 0.2240
_refine_ls_wR_factor_ref 0.2422
_reflns_number_gt 2936
_reflns_number_total 4371
_reflns_threshold_expression >2sigma(I)
_cod_data_source_file c3ce41371c.txt
_cod_data_source_block ip2-953a
_cod_original_sg_symbol_Hall 'P 4w '
_cod_original_formula_sum 'C24.50 H18 Co2 Cu O8.50'
_cod_database_code 7211172

loop_
_symmetry_equiv_pos_as_xyz
'x, y, z'
'-x, -y, z+1/2'
'-y, x, z+1/4'
'y, -x, z+3/4'

loop_
_atom_site_label
_atom_site_type_symbol
_atom_site_fract_x
_atom_site_fract_y
_atom_site_fract_z
_atom_site_U_iso_or_equiv
_atom_site_adp_type
_atom_site_occupancy
_atom_site_symmetry_multiplicity
_atom_site_calc_flag
_atom_site_refinement_flags
C1 C 0.9095(15) 0.7054(13) 0.4624(8) 0.070(4) Uani 1 1 d .
C2 C 0.9441(14) 0.8151(17) 0.4234(9) 0.076(4) Uani 1 1 d .
H2 H 0.9585 0.8176 0.3774 0.092 Uiso 1 1 calc R
C3 C 0.9522(14) 0.9189(19) 0.4685(19) 0.138(12) Uani 1 1 d .
H3 H 0.9802 1.0022 0.4592 0.166 Uiso 1 1 calc R
C4 C 0.9070(19) 0.868(2) 0.5338(11) 0.098(6) Uani 1 1 d .
H4 H 0.8935 0.9168 0.5724 0.117 Uiso 1 1 calc R
C5 C 0.8884(19) 0.7381(17) 0.5277(8) 0.086(5) Uani 1 1 d .
H5 H 0.8655 0.6820 0.5620 0.103 Uiso 1 1 calc R
C6 C 0.8872(16) 0.5703(19) 0.4315(8) 0.080(5) Uani 1 1 d .
C7 C 0.6451(13) 0.9739(13) 0.4590(7) 0.060(3) Uani 1 1 d .
C8 C 0.6103(16) 0.8838(16) 0.5100(7) 0.071(4) Uani 1 1 d .
H8 H 0.5975 0.9000 0.5553 0.085 Uiso 1 1 calc R
C9 C 0.5999(14) 0.7659(15) 0.4764(8) 0.071(4) Uani 1 1 d .
H9 H 0.5770 0.6902 0.4984 0.085 Uiso 1 1 calc R
C10 C 0.6229(14) 0.7687(14) 0.4160(8) 0.063(3) Uani 1 1 d .
H10 H 0.6236 0.6992 0.3866 0.076 Uiso 1 1 calc R
C11 C 0.6488(14) 0.9031(13) 0.4001(6) 0.058(3) Uani 1 1 d .
H11 H 0.6651 0.9360 0.3576 0.069 Uiso 1 1 calc R
C12 C 0.6825(12) 1.1064(16) 0.4713(7) 0.061(3) Uani 1 1 d .
C13 C 0.1567(13) 0.2087(14) 0.4712(7) 0.064(4) Uani 1 1 d .
C14 C 0.2114(14) 0.1746(13) 0.4111(8) 0.064(4) Uani 1 1 d .
H14 H 0.1676 0.1643 0.3708 0.076 Uiso 1 1 calc R
C15 C 0.3418(12) 0.1583(14) 0.4203(6) 0.058(3) Uani 1 1 d .
H15 H 0.4012 0.1361 0.3875 0.070 Uiso 1 1 calc R
C16 C 0.3682(14) 0.1803(14) 0.4851(6) 0.062(3) Uani 1 1 d .
H16 H 0.4504 0.1780 0.5036 0.074 Uiso 1 1 calc R
C17 C 0.2612(17) 0.2058(12) 0.5197(7) 0.069(4) Uani 1 1 d .
H17 H 0.2547 0.2191 0.5656 0.083 Uiso 1 1 calc R
C18 C 0.0231(15) 0.2492(14) 0.4877(8) 0.065(4) Uani 1 1 d .
C19 C 0.4280(12) 0.4685(10) 0.4240(5) 0.046(2) Uani 1 1 d .
C20 C 0.3324(11) 0.4616(12) 0.3732(5) 0.049(3) Uani 1 1 d .
H20 H 0.3467 0.4438 0.3281 0.059 Uiso 1 1 calc R
C21 C 0.2140(12) 0.4861(12) 0.4028(6) 0.053(3) Uani 1 1 d .
H21 H 0.1351 0.4859 0.3807 0.064 Uiso 1 1 calc R
C22 C 0.2313(14) 0.5109(14) 0.4706(7) 0.068(3) Uani 1 1 d .
H22 H 0.1676 0.5309 0.5016 0.081 Uiso 1 1 calc R
C23 C 0.3659(15) 0.4997(14) 0.4830(7) 0.065(3) Uani 1 1 d .
H23 H 0.4057 0.5116 0.5243 0.078 Uiso 1 1 calc R
C24 C 0.5610(11) 0.4382(12) 0.4156(5) 0.049(3) Uani 1 1 d .
C25 C 0.159(2) 0.278(2) 0.7200(11) 0.050(6) Uani 0.50 1 d P
H25A H 0.0940 0.3435 0.7168 0.074 Uiso 0.50 1 calc PR
H25B H 0.1255 0.1983 0.7029 0.074 Uiso 0.50 1 calc PR
H25C H 0.2329 0.3031 0.6942 0.074 Uiso 0.50 1 calc PR
Co1 Co 0.77473(18) 0.83422(17) 0.46563(8) 0.0581(5) Uani 1 1 d .
Co2 Co 0.29251(16) 0.33831(16) 0.44737(7) 0.0514(5) Uani 1 1 d .
Cu1 Cu 0.78871(14) 0.33161(15) 0.45055(8) 0.0556(4) Uani 1 1 d .
O1 O 0.8609(10) 0.4917(11) 0.4747(5) 0.074(3) Uani 1 1 d .
O2 O 0.9096(12) 0.5612(11) 0.3749(6) 0.085(3) Uani 1 1 d .
O3 O 0.6782(10) 1.1428(10) 0.5288(4) 0.068(2) Uani 1 1 d .
O4 O 0.7154(9) 1.1695(9) 0.4228(5) 0.062(2) Uani 1 1 d .
O5 O -0.0105(12) 0.2637(15) 0.5422(6) 0.102(4) Uani 1 1 d .
O6 O -0.0451(10) 0.2618(11) 0.4347(5) 0.072(3) Uani 1 1 d .
O7 O 0.6172(9) 0.3946(10) 0.4638(5) 0.067(2) Uani 1 1 d .
O8 O 0.6082(9) 0.4492(12) 0.3597(4) 0.075(3) Uani 1 1 d .
O9 O 0.193(3) 0.263(3) 0.7837(9) 0.095(8) Uani 0.50 1 d P
H9A H 0.1304 0.2375 0.8054 0.142 Uiso 0.50 1 calc PR

loop_
_atom_site_aniso_label
_atom_site_aniso_U_11
_atom_site_aniso_U_22
_atom_site_aniso_U_33
_atom_site_aniso_U_23
_atom_site_aniso_U_13
_atom_site_aniso_U_12
C1 0.077(9) 0.049(7) 0.085(9) -0.003(7) -0.008(8) -0.018(6)
C2 0.042(7) 0.089(12) 0.099(11) -0.004(9) 0.008(7) 0.013(7)
C3 0.034(8) 0.064(11) 0.32(4) -0.030(18) -0.038(15) -0.019(7)
C4 0.072(11) 0.086(13) 0.135(16) -0.018(11) -0.043(11) 0.020(10)
C5 0.108(14) 0.074(11) 0.076(9) -0.011(8) -0.034(9) -0.005(9)
C6 0.072(10) 0.096(13) 0.073(10) -0.034(9) -0.003(8) 0.008(9)
C7 0.060(7) 0.065(8) 0.057(7) -0.002(6) -0.001(6) -0.022(6)
C8 0.080(11) 0.081(11) 0.050(7) 0.011(6) -0.002(6) -0.001(8)
C9 0.048(8) 0.070(10) 0.094(11) 0.016(8) 0.013(7) 0.001(7)
C10 0.051(8) 0.065(9) 0.074(8) 0.008(6) 0.001(6) 0.010(6)
C11 0.077(9) 0.056(8) 0.041(5) 0.011(5) 0.006(5) -0.004(6)
C12 0.033(6) 0.091(10) 0.059(7) -0.002(7) -0.008(5) 0.021(6)
C13 0.059(8) 0.069(9) 0.064(7) 0.019(6) -0.006(6) -0.025(7)
C14 0.072(9) 0.043(7) 0.076(8) -0.028(6) -0.007(7) -0.007(6)
C15 0.040(7) 0.073(9) 0.060(7) 0.005(6) 0.015(5) 0.015(6)
C16 0.046(7) 0.069(9) 0.070(8) -0.013(6) -0.008(6) 0.012(6)
C17 0.108(12) 0.034(6) 0.066(8) 0.009(5) -0.013(8) -0.010(7)
C18 0.061(9) 0.058(8) 0.075(9) 0.014(6) 0.000(7) -0.006(6)
C19 0.051(7) 0.031(5) 0.055(6) 0.000(4) 0.009(5) -0.005(5)
C20 0.043(6) 0.058(7) 0.045(5) 0.006(5) 0.004(4) -0.001(5)
C21 0.038(6) 0.060(8) 0.062(7) -0.004(5) -0.009(5) 0.005(5)
C22 0.059(8) 0.062(9) 0.082(9) -0.003(7) 0.009(7) -0.001(6)
C23 0.078(10) 0.055(8) 0.061(7) 0.013(6) -0.008(6) -0.002(7)
C24 0.039(6) 0.055(7) 0.053(6) -0.002(5) -0.014(5) 0.002(5)
C25 0.056(14) 0.039(12) 0.053(13) -0.022(10) 0.001(10) -0.014(10)
Co1 0.0617(11) 0.0515(11) 0.0612(11) -0.0008(8) -0.0046(8) 0.0009(8)
Co2 0.0493(9) 0.0500(9) 0.0550(9) -0.0003(7) -0.0016(7) -0.0013(7)
Cu1 0.0464(8) 0.0536(9) 0.0668(9) -0.0005(7) 0.0010(7) 0.0021(7)
O1 0.066(6) 0.071(7) 0.086(7) 0.016(5) 0.002(5) -0.006(5)
O2 0.092(8) 0.065(7) 0.099(8) -0.004(6) -0.007(6) 0.005(6)
O3 0.076(7) 0.070(6) 0.058(5) -0.008(4) -0.008(4) 0.002(5)
O4 0.059(6) 0.055(6) 0.073(6) 0.009(4) 0.007(4) 0.000(4)
O5 0.076(8) 0.144(12) 0.086(7) 0.016(7) 0.036(6) 0.023(7)
O6 0.055(6) 0.077(7) 0.084(7) -0.029(5) 0.015(5) -0.007(5)
O7 0.063(6) 0.081(7) 0.056(5) 0.009(5) 0.002(4) 0.003(5)
O8 0.053(5) 0.115(9) 0.058(5) 0.019(5) 0.001(4) 0.010(5)
O9 0.114(19) 0.12(2) 0.048(10) 0.012(11) -0.005(10) 0.043(16)

loop_
_atom_type_symbol
_atom_type_description
_atom_type_scat_dispersion_real
_atom_type_scat_dispersion_imag
_atom_type_scat_source
C C 0.0033 0.0016 'International Tables Vol C Tables 4.2.6.8 and 6.1.1.4'
H H 0.0000 0.0000 'International Tables Vol C Tables 4.2.6.8 and 6.1.1.4'
Co Co 0.3494 0.9721 'International Tables Vol C Tables 4.2.6.8 and 6.1.1.4'
Cu Cu 0.3201 1.2651 'International Tables Vol C Tables 4.2.6.8 and 6.1.1.4'
O O 0.0106 0.0060 'International Tables Vol C Tables 4.2.6.8 and 6.1.1.4'

loop_
_geom_angle_atom_site_label_1
_geom_angle_atom_site_label_2
_geom_angle_atom_site_label_3
_geom_angle
_geom_angle_site_symmetry_1
_geom_angle_site_symmetry_3
C5 C1 C2 111.3(14) . .
C5 C1 C6 125.5(15) . .
C2 C1 C6 122.9(14) . .
C5 C1 Co1 71.4(10) . .
C2 C1 Co1 69.4(8) . .
C6 C1 Co1 122.1(11) . .
C3 C2 C1 106.1(19) . .
C3 C2 Co1 72.6(10) . .
C1 C2 Co1 67.6(9) . .
C3 C2 H2 127.0 . .
C1 C2 H2 127.0 . .
Co1 C2 H2 124.5 . .
C2 C3 C4 105.9(17) . .
C2 C3 Co1 66.3(8) . .
C4 C3 Co1 65.6(9) . .
C2 C3 H3 127.0 . .
C4 C3 H3 127.0 . .
Co1 C3 H3 132.5 . .
C5 C4 C3 108.4(18) . .
C5 C4 Co1 70.3(10) . .
C3 C4 Co1 71.0(10) . .
C5 C4 H4 125.8 . .
C3 C4 H4 125.8 . .
Co1 C4 H4 124.5 . .
C1 C5 C4 107.9(18) . .
C1 C5 Co1 67.8(9) . .
C4 C5 Co1 69.1(10) . .
C1 C5 H5 126.0 . .
C4 C5 H5 126.0 . .
Co1 C5 H5 128.6 . .
O2 C6 O1 133.0(18) . .
O2 C6 C1 115.6(18) . .
O1 C6 C1 110.9(13) . .
C11 C7 C8 105.4(11) . .
C11 C7 C12 129.6(12) . .
C8 C7 C12 124.5(13) . .
C11 C7 Co1 69.6(8) . .
C8 C7 Co1 69.2(9) . .
C12 C7 Co1 120.0(9) . .
C9 C8 C7 104.4(13) . .
C9 C8 Co1 68.1(9) . .
C7 C8 Co1 68.6(9) . .
C9 C8 H8 127.8 . .
C7 C8 H8 127.8 . .
Co1 C8 H8 127.1 . .
C10 C9 C8 115.8(15) . .
C10 C9 Co1 72.8(10) . .
C8 C9 Co1 70.4(9) . .
C10 C9 H9 122.1 . .
C8 C9 H9 122.1 . .
Co1 C9 H9 126.4 . .
C9 C10 C11 105.9(15) . .
C9 C10 Co1 70.9(11) . .
C11 C10 Co1 68.5(8) . .
C9 C10 H10 127.1 . .
C11 C10 H10 127.1 . .
Co1 C10 H10 125.1 . .
C7 C11 C10 108.4(11) . .
C7 C11 Co1 69.4(8) . .
C10 C11 Co1 68.4(8) . .
C7 C11 H11 125.8 . .
C10 C11 H11 125.8 . .
Co1 C11 H11 128.0 . .
O3 C12 O4 126.6(16) . .
O3 C12 C7 116.6(14) . .
O4 C12 C7 116.8(13) . .
C14 C13 C17 105.6(14) . .
C14 C13 C18 130.6(13) . .
C17 C13 C18 123.7(15) . .
C14 C13 Co2 71.0(8) . .
C17 C13 Co2 69.4(7) . .
C18 C13 Co2 121.3(11) . .
C13 C14 C15 108.6(13) . .
C13 C14 Co2 69.1(7) . .
C15 C14 Co2 69.3(8) . .
C13 C14 H14 125.7 . .
C15 C14 H14 125.7 . .
Co2 C14 H14 127.5 . .
C16 C15 C14 108.0(12) . .
C16 C15 Co2 68.6(9) . .
C14 C15 Co2 70.9(7) . .
C16 C15 H15 126.0 . .
C14 C15 H15 126.0 . .
Co2 C15 H15 126.1 . .
C17 C16 C15 111.3(13) . .
C17 C16 Co2 72.6(8) . .
C15 C16 Co2 72.0(9) . .
C17 C16 H16 124.4 . .
C15 C16 H16 124.4 . .
Co2 C16 H16 122.6 . .
C16 C17 C13 106.3(13) . .
C16 C17 Co2 68.4(9) . .
C13 C17 Co2 68.3(7) . .
C16 C17 H17 126.8 . .
C13 C17 H17 126.8 . .
Co2 C17 H17 128.0 . .
O5 C18 O6 126.8(16) . .
O5 C18 C13 121.9(14) . .
O6 C18 C13 111.2(13) . .
C23 C19 C20 107.2(11) . .
C23 C19 C24 127.2(11) . .
C20 C19 C24 125.4(10) . .
C23 C19 Co2 68.4(8) . .
C20 C19 Co2 69.0(6) . .
C24 C19 Co2 123.9(8) . .
C21 C20 C19 107.7(10) . .
C21 C20 Co2 67.5(7) . .
C19 C20 Co2 69.4(6) . .
C21 C20 H20 126.2 . .
C19 C20 H20 126.2 . .
Co2 C20 H20 128.5 . .
C20 C21 C22 109.6(11) . .
C20 C21 Co2 71.4(7) . .
C22 C21 Co2 69.4(8) . .
C20 C21 H21 125.2 . .
C22 C21 H21 125.2 . .
Co2 C21 H21 125.6 . .
C21 C22 C23 106.4(12) . .
C21 C22 Co2 69.0(8) . .
C23 C22 Co2 69.4(8) . .
C21 C22 H22 126.8 . .
C23 C22 H22 126.8 . .
Co2 C22 H22 126.4 . .
C19 C23 C22 109.2(12) . .
C19 C23 Co2 70.9(8) . .
C22 C23 Co2 68.1(8) . .
C19 C23 H23 125.4 . .
C22 C23 H23 125.4 . .
Co2 C23 H23 127.1 . .
O7 C24 O8 124.5(12) . .
O7 C24 C19 116.9(11) . .
O8 C24 C19 118.4(10) . .
O9 C25 H25A 109.5 . .
O9 C25 H25B 109.5 . .
H25A C25 H25B 109.5 . .
O9 C25 H25C 109.5 . .
H25A C25 H25C 109.5 . .
H25B C25 H25C 109.5 . .
C1 Co1 C9 115.0(6) . .
C1 Co1 C2 42.9(7) . .
C9 Co1 C2 147.2(7) . .
C1 Co1 C4 69.1(7) . .
C9 Co1 C4 129.5(9) . .
C2 Co1 C4 72.0(9) . .
C1 Co1 C5 40.8(7) . .
C9 Co1 C5 107.5(8) . .
C2 Co1 C5 71.6(8) . .
C4 Co1 C5 40.6(7) . .
C1 Co1 C7 173.3(6) . .
C9 Co1 C7 69.1(6) . .
C2 Co1 C7 130.8(7) . .
C4 Co1 C7 112.9(7) . .
C5 Co1 C7 144.5(6) . .
C1 Co1 C10 108.7(6) . .
C9 Co1 C10 36.4(6) . .
C2 Co1 C10 117.6(7) . .
C4 Co1 C10 164.5(9) . .
C5 Co1 C10 127.9(6) . .
C7 Co1 C10 71.2(6) . .
C1 Co1 C11 134.6(6) . .
C9 Co1 C11 66.0(6) . .
C2 Co1 C11 110.1(6) . .
C4 Co1 C11 148.5(7) . .
C5 Co1 C11 170.8(6) . .
C7 Co1 C11 41.0(5) . .
C10 Co1 C11 43.1(6) . .
C1 Co1 C8 144.4(7) . .
C9 Co1 C8 41.5(6) . .
C2 Co1 C8 170.6(7) . .
C4 Co1 C8 104.1(8) . .
C5 Co1 C8 111.2(7) . .
C7 Co1 C8 42.2(6) . .
C10 Co1 C8 68.3(6) . .
C11 Co1 C8 68.7(5) . .
C1 Co1 C3 69.3(7) . .
C9 Co1 C3 171.1(11) . .
C2 Co1 C3 41.1(9) . .
C4 Co1 C3 43.4(10) . .
C5 Co1 C3 70.3(10) . .
C7 Co1 C3 107.4(7) . .
C10 Co1 C3 151.5(12) . .
C11 Co1 C3 117.2(10) . .
C8 Co1 C3 130.5(9) . .
C21 Co2 C22 41.6(6) . .
C21 Co2 C16 174.9(5) . .
C22 Co2 C16 143.3(6) . .
C21 Co2 C23 70.0(5) . .
C22 Co2 C23 42.5(6) . .
C16 Co2 C23 114.5(6) . .
C21 Co2 C20 41.1(5) . .
C22 Co2 C20 70.0(6) . .
C16 Co2 C20 137.2(5) . .
C23 Co2 C20 69.2(5) . .
C21 Co2 C13 110.0(6) . .
C22 Co2 C13 109.2(7) . .
C16 Co2 C13 68.3(6) . .
C23 Co2 C13 139.0(6) . .
C20 Co2 C13 138.6(5) . .
C21 Co2 C19 70.0(5) . .
C22 Co2 C19 70.5(5) . .
C16 Co2 C19 111.8(6) . .
C23 Co2 C19 40.6(5) . .
C20 Co2 C19 41.6(5) . .
C13 Co2 C19 179.6(6) . .
C21 Co2 C15 135.6(5) . .
C22 Co2 C15 175.5(6) . .
C16 Co2 C15 39.4(5) . .
C23 Co2 C15 141.9(6) . .
C20 Co2 C15 110.0(5) . .
C13 Co2 C15 67.6(6) . .
C19 Co2 C15 112.6(5) . .
C21 Co2 C17 142.5(6) . .
C22 Co2 C17 113.7(6) . .
C16 Co2 C17 39.0(6) . .
C23 Co2 C17 112.5(5) . .
C20 Co2 C17 176.2(6) . .
C13 Co2 C17 42.3(6) . .
C19 Co2 C17 137.5(6) . .
C15 Co2 C17 66.5(6) . .
C21 Co2 C14 108.8(6) . .
C22 Co2 C14 135.8(6) . .
C16 Co2 C14 66.7(6) . .
C23 Co2 C14 178.2(7) . .
C20 Co2 C14 110.9(6) . .
C13 Co2 C14 39.9(6) . .
C19 Co2 C14 140.5(5) . .
C15 Co2 C14 39.8(6) . .
C17 Co2 C14 67.6(6) . .
O1 Cu1 O6 91.0(5) . 1_655
O1 Cu1 O7 91.9(5) . .
O6 Cu1 O7 177.0(5) 1_655 .
O1 Cu1 O4 178.1(4) . 1_545
O6 Cu1 O4 88.7(4) 1_655 1_545
O7 Cu1 O4 88.3(5) . 1_545
C6 O1 Cu1 119.8(11) . .
C12 O4 Cu1 110.6(10) . 1_565
C18 O6 Cu1 113.9(10) . 1_455
C24 O7 Cu1 117.6(9) . .
C25 O9 H9A 109.5 . .

loop_
_geom_bond_atom_site_label_1
_geom_bond_atom_site_label_2
_geom_bond_distance
_geom_bond_site_symmetry_2
C1 C5 1.40(2) .
C1 C2 1.46(2) .
C1 C6 1.58(2) .
C1 Co1 1.977(16) .
C2 C3 1.44(3) .
C2 Co1 2.002(15) .
C2 H2 0.9500 .
C3 C4 1.51(4) .
C3 Co1 2.085(14) .
C3 H3 0.9500 .
C4 C5 1.40(3) .
C4 Co1 2.008(17) .
C4 H4 0.9500 .
C5 Co1 2.023(17) .
C5 H5 0.9500 .
C6 O2 1.18(2) .
C6 O1 1.24(2) .
C7 C11 1.418(19) .
C7 C8 1.46(2) .
C7 C12 1.48(2) .
C7 Co1 2.024(15) .
C8 C9 1.43(2) .
C8 Co1 2.033(17) .
C8 H8 0.9500 .
C9 C10 1.26(2) .
C9 Co1 2.002(15) .
C9 H9 0.9500 .
C10 C11 1.49(2) .
C10 Co1 2.024(16) .
C10 H10 0.9500 .
C11 Co1 2.026(13) .
C11 H11 0.9500 .
C12 O3 1.236(16) .
C12 O4 1.244(17) .
C13 C14 1.40(2) .
C13 C17 1.48(2) .
C13 C18 1.52(2) .
C13 Co2 2.048(12) .
C14 C15 1.405(19) .
C14 Co2 2.073(12) .
C14 H14 0.9500 .
C15 C16 1.371(19) .
C15 Co2 2.053(15) .
C15 H15 0.9500 .
C16 C17 1.36(2) .
C16 Co2 2.010(15) .
C16 H16 0.9500 .
C17 Co2 2.063(13) .
C17 H17 0.9500 .
C18 O5 1.177(18) .
C18 O6 1.307(18) .
C19 C23 1.411(18) .
C19 C20 1.452(16) .
C19 C24 1.455(17) .
C19 Co2 2.048(11) .
C20 C21 1.417(17) .
C20 Co2 2.044(11) .
C20 H20 0.9500 .
C21 C22 1.42(2) .
C21 Co2 1.993(13) .
C21 H21 0.9500 .
C22 C23 1.45(2) .
C22 Co2 1.998(15) .
C22 H22 0.9500 .
C23 Co2 2.015(15) .
C23 H23 0.9500 .
C24 O7 1.240(14) .
C24 O8 1.250(15) .
C25 O9 1.36(3) .
C25 H25A 0.9800 .
C25 H25B 0.9800 .
C25 H25C 0.9800 .
Cu1 O1 1.926(12) .
Cu1 O6 1.937(10) 1_655
Cu1 O7 1.956(10) .
Cu1 O4 1.969(10) 1_545
O4 Cu1 1.969(10) 1_565
O6 Cu1 1.937(10) 1_455
O9 H9A 0.8400 .
